data_4308817
loop_
_publ_author_name
'John A. Schlueter'
'Jamie L. Manson'
'Urs Geiser'

_publ_section_title
;
Structural and Magnetic Diversity in Tetraalkylammonium Salts of
Anionic M[N(CN)2]3- (M= Mn and Ni) Three-Dimensional Coordination Polymers
;
_journal_name_full 'Inorganic Chemistry'
_journal_page_first 3194
_journal_page_last 3202
_journal_paper_doi 10.1021/ic0484598
_journal_volume 44
_journal_year 2005
_chemical_formula_moiety '(C12 H28 N, Mn, C6 N9)'
_chemical_formula_sum 'C18 H28 Mn N10'
_chemical_formula_weight 439.44
_chemical_melting_point 525
_chemical_name_common
; 
Tetrapropylammonium manganese (II) dicyanamide
;
_chemical_name_systematic
; 
Tetrapropylammonium manganese (II) dicyanamide
;
_space_group_IT_number 114
_symmetry_cell_setting tetragonal
_symmetry_space_group_name_Hall 'P -4 2n'
_symmetry_space_group_name_H-M 'P -4 21 c'
_atom_sites_solution_hydrogens geom
_atom_sites_solution_primary direct
_atom_sites_solution_secondary difmap
_audit_creation_method 'manual editing of SHELXL-97 cif file'
_cell_angle_alpha 90.00
_cell_angle_beta 90.00
_cell_angle_gamma 90.00
_cell_formula_units_Z 8
_cell_length_a 16.1461(6)
_cell_length_b 16.1461(6)
_cell_length_c 17.4126(13)
_cell_measurement_reflns_used 1004
_cell_measurement_temperature 180(2)
_cell_measurement_theta_max 27.925
_cell_measurement_theta_min 2.821
_cell_volume 4539.4(4)
_computing_cell_refinement 'SAINT (Bruker, 2001)'
_computing_data_collection 'SMART (Siemens, 1995)'
_computing_data_reduction 'SAINT (Bruker, 2001)'
_computing_molecular_graphics 'SHELXTL (Sheldrick, 2001)'
_computing_publication_material 'SHELXTL (Sheldrick, 2001)'
_computing_structure_refinement 'SHELXTL (Sheldrick, 2001)'
_computing_structure_solution 'SHELXTL (Sheldrick, 2001)'
_diffrn_ambient_temperature 180(2)
_diffrn_measured_fraction_theta_full 0.987
_diffrn_measured_fraction_theta_max 0.987
_diffrn_measurement_device_type 'Siemens SMART CCD area detector'
_diffrn_measurement_method 'area detector \w scans'
_diffrn_radiation_monochromator graphite
_diffrn_radiation_source 'fine-focus sealed tube'
_diffrn_radiation_type MoK\a
_diffrn_radiation_wavelength 0.71073
_diffrn_reflns_av_R_equivalents 0.0259
_diffrn_reflns_av_sigmaI/netI 0.0172
_diffrn_reflns_limit_h_max 21
_diffrn_reflns_limit_h_min -21
_diffrn_reflns_limit_k_max 21
_diffrn_reflns_limit_k_min -21
_diffrn_reflns_limit_l_max 22
_diffrn_reflns_limit_l_min -22
_diffrn_reflns_number 43698
_diffrn_reflns_theta_full 28.27
_diffrn_reflns_theta_max 28.27
_diffrn_reflns_theta_min 1.72
_diffrn_standards_decay_% <1
_diffrn_standards_number 0
_exptl_absorpt_coefficient_mu 0.606
_exptl_absorpt_correction_T_max 0.778
_exptl_absorpt_correction_T_min 0.707
_exptl_absorpt_correction_type integration
_exptl_absorpt_process_details
;
(Sheldrick, 2001)
;
_exptl_crystal_colour colorless
_exptl_crystal_density_diffrn 1.286
_exptl_crystal_density_meas ?
_exptl_crystal_density_method .
_exptl_crystal_description block
_exptl_crystal_F_000 1848
_exptl_crystal_size_max 0.60
_exptl_crystal_size_mid 0.54
_exptl_crystal_size_min 0.44
_refine_diff_density_max 0.440
_refine_diff_density_min -0.415
_refine_diff_density_rms 0.065
_refine_ls_abs_structure_details 'Flack H D (1983), Acta Cryst. A39, 876-881'
_refine_ls_abs_structure_Flack 0.09(3)
_refine_ls_extinction_coef 0.00138(11)
_refine_ls_extinction_expression Fc^*^=kFc[1+0.001xFc^2^\l^3^/sin(2\q)]^-1/4^
_refine_ls_extinction_method SHELXL
_refine_ls_goodness_of_fit_ref 1.162
_refine_ls_hydrogen_treatment mixed
_refine_ls_matrix_type full
_refine_ls_number_parameters 266
_refine_ls_number_reflns 5491
_refine_ls_number_restraints 63
_refine_ls_restrained_S_all 1.168
_refine_ls_R_factor_all 0.0533
_refine_ls_R_factor_gt 0.0519
_refine_ls_shift/su_max 0.048
_refine_ls_shift/su_mean 0.002
_refine_ls_structure_factor_coef Fsqd
_refine_ls_weighting_details
;
calc w=1/[\s^2^(Fo^2^)+(0.0000P)^2^+8.4691P] where P=(Fo^2^+2Fc^2^)/3
;
_refine_ls_weighting_scheme calc
_refine_ls_wR_factor_gt 0.1120
_refine_ls_wR_factor_ref 0.1126
_reflns_number_gt 5338
_reflns_number_total 5491
_reflns_threshold_expression >2sigma(I)
_cod_data_source_file ic0484598si20041103_041216_2.cif
_cod_data_source_block TPrAMndca180K
_cod_database_code 4308817

loop_
_symmetry_equiv_pos_as_xyz
'x, y, z'
'-x, -y, z'
'y, -x, -z'
'-y, x, -z'
'-x+1/2, y+1/2, -z+1/2'
'x+1/2, -y+1/2, -z+1/2'
'-y+1/2, -x+1/2, z+1/2'
'y+1/2, x+1/2, z+1/2'

loop_
_atom_site_label
_atom_site_type_symbol
_atom_site_fract_x
_atom_site_fract_y
_atom_site_fract_z
_atom_site_U_iso_or_equiv
_atom_site_adp_type
_atom_site_occupancy
_atom_site_symmetry_multiplicity
_atom_site_calc_flag
_atom_site_refinement_flags
_atom_site_disorder_assembly
_atom_site_disorder_group
Mn1 Mn 0.23852(3) 0.77729(3) 0.21396(3) 0.02507(11) Uani 1 1 d . A .
N1 N 0.2238(2) 0.7849(3) 0.33995(14) 0.0515(10) Uani 1 1 d D . .
N2 N 0.11870(18) 0.70639(19) 0.2068(2) 0.0425(7) Uani 1 1 d D . .
N3 N 0.1707(2) 0.89584(19) 0.2047(2) 0.0396(7) Uani 1 1 d . . .
N4 N 0.36046(17) 0.8436(2) 0.2247(2) 0.0437(8) Uani 1 1 d D . .
N5 N 0.30603(19) 0.65797(18) 0.22985(18) 0.0351(7) Uani 1 1 d . . .
N6 N 0.2544(2) 0.7645(2) 0.08899(14) 0.0473(9) Uani 1 1 d D . .
C3 C 0.1501(2) 0.9617(2) 0.2198(2) 0.0314(7) Uani 1 1 d . A .
C5 C 0.3379(2) 0.5975(2) 0.2465(2) 0.0352(8) Uani 1 1 d . . .
N11A N 0.1917(8) 0.8079(10) 0.4760(4) 0.0313(12) Uiso 0.323(4) 1 d PD A 1
C1A C 0.2149(10) 0.7954(11) 0.4055(4) 0.0281(8) Uiso 0.323(4) 1 d PD A 1
C6A C 0.2809(10) 0.7356(9) 0.0334(6) 0.0281(8) Uiso 0.323(4) 1 d PD A 1
N11B N 0.1763(5) 0.7746(9) 0.4746(3) 0.0313(12) Uiso 0.391(11) 1 d PD A 2
C1B C 0.2045(9) 0.7771(8) 0.4048(4) 0.0281(8) Uiso 0.391(11) 1 d PD A 2
C6B C 0.2634(8) 0.7242(8) 0.0335(5) 0.0281(8) Uiso 0.391(11) 1 d PD A 2
N11C N 0.1831(9) 0.7352(15) 0.4697(5) 0.0313(12) Uiso 0.159(9) 1 d PD A 3
C1C C 0.2070(16) 0.7548(15) 0.4008(7) 0.0281(8) Uiso 0.159(9) 1 d PD A 3
C6C C 0.2467(17) 0.7296(16) 0.0297(9) 0.0281(8) Uiso 0.159(9) 1 d PD A 3
N11D N 0.2262(19) 0.8333(12) 0.4748(6) 0.0313(12) Uiso 0.128(9) 1 d PD A 4
C1D C 0.231(2) 0.8079(18) 0.4042(7) 0.0281(8) Uiso 0.128(9) 1 d PD A 4
C6D C 0.2882(18) 0.7560(18) 0.0301(10) 0.0281(8) Uiso 0.128(9) 1 d PD A 4
N12A N 0.4846(5) 0.8659(7) 0.3057(6) 0.0310(11) Uiso 0.287(4) 1 d PD . 1
C2A C 0.0539(7) 0.6741(12) 0.2023(11) 0.0295(8) Uiso 0.287(4) 1 d PD . 1
C4A C 0.4225(9) 0.8531(16) 0.2598(12) 0.0295(8) Uiso 0.287(4) 1 d PD . 1
N12B N 0.4932(4) 0.8800(4) 0.2826(6) 0.0310(11) Uiso 0.456(11) 1 d PD . 2
C2B C 0.0575(6) 0.6686(10) 0.2151(7) 0.0295(8) Uiso 0.456(11) 1 d PD . 2
C4B C 0.4248(6) 0.8566(15) 0.2497(11) 0.0295(8) Uiso 0.456(11) 1 d PD . 2
N12C N 0.5043(5) 0.8834(6) 0.2506(10) 0.0310(11) Uiso 0.258(10) 1 d PD . 3
C2C C 0.0638(9) 0.6674(11) 0.2318(11) 0.0295(8) Uiso 0.258(10) 1 d PD . 3
C4C C 0.4298(6) 0.8559(16) 0.2384(15) 0.0295(8) Uiso 0.258(10) 1 d PD . 3
N13 N 0.1173(2) 1.0330(2) 0.2339(3) 0.0618(13) Uani 1 1 d . . .
N20 N 0.0000 0.0000 0.0000 0.0440(17) Uani 1 4 d S . .
C21 C 0.0257(3) 0.0707(3) 0.0528(2) 0.0519(11) Uani 1 1 d . . .
H21A H -0.0229 0.0871 0.0840 0.062 Uiso 1 1 calc R . .
H21B H 0.0686 0.0500 0.0885 0.062 Uiso 1 1 calc R . .
C22 C 0.0589(4) 0.1470(3) 0.0130(3) 0.0694(16) Uani 1 1 d . . .
H22A H 0.0185 0.1673 -0.0254 0.083 Uiso 1 1 calc R . .
H22B H 0.1114 0.1339 -0.0137 0.083 Uiso 1 1 calc R . .
C23 C 0.0736(4) 0.2128(4) 0.0742(4) 0.0801(17) Uani 1 1 d . . .
H23A H 0.0948 0.2633 0.0499 0.120 Uiso 1 1 calc R . .
H23B H 0.1140 0.1923 0.1116 0.120 Uiso 1 1 calc R . .
H23C H 0.0213 0.2251 0.1004 0.120 Uiso 1 1 calc R . .
N30 N 0.0000 0.5000 -0.0084(2) 0.0343(9) Uani 1 2 d S . .
C31 C 0.0805(5) 0.4692(5) 0.0221(5) 0.0388(9) Uiso 0.50 1 d PD . .
H31A H 0.1178 0.4569 -0.0215 0.047 Uiso 0.50 1 calc PR . .
H31B H 0.0708 0.4168 0.0502 0.047 Uiso 0.50 1 calc PR . .
C32 C 0.1225(6) 0.5292(6) 0.0747(6) 0.0566(12) Uiso 0.50 1 d PD . .
H32A H 0.0871 0.5405 0.1199 0.068 Uiso 0.50 1 calc PR . .
H32B H 0.1329 0.5821 0.0476 0.068 Uiso 0.50 1 calc PR . .
C33 C 0.2093(8) 0.4877(8) 0.1014(8) 0.0565(13) Uiso 0.50 1 d PD . .
H33A H 0.2371 0.5244 0.1380 0.085 Uiso 0.50 1 calc PR . .
H33B H 0.2448 0.4795 0.0565 0.085 Uiso 0.50 1 calc PR . .
H33C H 0.1983 0.4342 0.1259 0.085 Uiso 0.50 1 calc PR . .
C34 C -0.0012(5) 0.5813(5) -0.0431(5) 0.0388(9) Uiso 0.50 1 d PD . .
H34A H 0.0122 0.6229 -0.0033 0.047 Uiso 0.50 1 calc PR . .
H34B H -0.0581 0.5929 -0.0616 0.047 Uiso 0.50 1 calc PR . .
C35 C 0.0590(6) 0.5920(6) -0.1102(6) 0.0566(12) Uiso 0.50 1 d PD . .
H35A H 0.1158 0.5778 -0.0935 0.068 Uiso 0.50 1 calc PR . .
H35B H 0.0434 0.5542 -0.1526 0.068 Uiso 0.50 1 calc PR . .
C36 C 0.0565(7) 0.6801(6) -0.1379(6) 0.0565(13) Uiso 0.50 1 d PD . .
H36A H 0.0974 0.6876 -0.1789 0.085 Uiso 0.50 1 calc PR . .
H36B H 0.0695 0.7174 -0.0952 0.085 Uiso 0.50 1 calc PR . .
H36C H 0.0011 0.6927 -0.1577 0.085 Uiso 0.50 1 calc PR . .
C37 C -0.0655(5) 0.4941(5) 0.0586(5) 0.0388(9) Uiso 0.50 1 d PD . .
H37A H -0.0630 0.4374 0.0802 0.047 Uiso 0.50 1 calc PR . .
H37B H -0.0484 0.5328 0.0997 0.047 Uiso 0.50 1 calc PR . .
C38 C -0.1549(6) 0.5127(7) 0.0380(6) 0.0566(12) Uiso 0.50 1 d PD . .
H38A H -0.1615 0.5716 0.0234 0.068 Uiso 0.50 1 calc PR . .
H38B H -0.1733 0.4775 -0.0054 0.068 Uiso 0.50 1 calc PR . .
C39 C -0.2039(8) 0.4935(8) 0.1091(7) 0.0565(13) Uiso 0.50 1 d PD . .
H39A H -0.2627 0.5043 0.0996 0.085 Uiso 0.50 1 calc PR . .
H39B H -0.1845 0.5286 0.1514 0.085 Uiso 0.50 1 calc PR . .
H39C H -0.1963 0.4351 0.1228 0.085 Uiso 0.50 1 calc PR . .
C40 C -0.0302(5) 0.4348(5) -0.0694(5) 0.0388(9) Uiso 0.50 1 d PD . .
H40A H -0.0799 0.4577 -0.0951 0.047 Uiso 0.50 1 calc PR . .
H40B H 0.0135 0.4295 -0.1089 0.047 Uiso 0.50 1 calc PR . .
C41 C -0.0518(6) 0.3473(6) -0.0408(6) 0.0566(12) Uiso 0.50 1 d PD . .
H41A H -0.0042 0.3242 -0.0120 0.068 Uiso 0.50 1 calc PR . .
H41B H -0.0997 0.3502 -0.0054 0.068 Uiso 0.50 1 calc PR . .
C42 C -0.0722(6) 0.2919(6) -0.1063(6) 0.0565(13) Uiso 0.50 1 d PD . .
H42A H -0.0794 0.2351 -0.0876 0.085 Uiso 0.50 1 calc PR . .
H42B H -0.0271 0.2934 -0.1440 0.085 Uiso 0.50 1 calc PR . .
H42C H -0.1236 0.3107 -0.1306 0.085 Uiso 0.50 1 calc PR . .
N50 N 0.5000 0.5000 0.0000 0.0295(13) Uani 1 4 d S . .
C51A C 0.4699(5) 0.5723(4) 0.0491(4) 0.0360(11) Uiso 0.534(5) 1 d PD B 1
H51A H 0.4576 0.6197 0.0149 0.043 Uiso 0.534(5) 1 calc PR B 1
H51B H 0.4175 0.5560 0.0744 0.043 Uiso 0.534(5) 1 calc PR B 1
C52A C 0.5296(5) 0.6005(5) 0.1097(5) 0.0511(15) Uiso 0.534(5) 1 d PD B 1
H52A H 0.5858 0.6048 0.0872 0.061 Uiso 0.534(5) 1 calc PR B 1
H52B H 0.5316 0.5589 0.1514 0.061 Uiso 0.534(5) 1 calc PR B 1
C53A C 0.5049(3) 0.6836(3) 0.1428(3) 0.0637(14) Uani 0.534(5) 1 d PD B 1
H53A H 0.5447 0.6999 0.1826 0.096 Uiso 0.534(5) 1 calc PR B 1
H53B H 0.4494 0.6795 0.1654 0.096 Uiso 0.534(5) 1 calc PR B 1
H53C H 0.5046 0.7253 0.1019 0.096 Uiso 0.534(5) 1 calc PR B 1
C51B C 0.5281(5) 0.5719(5) 0.0495(5) 0.0360(11) Uiso 0.466(5) 1 d PD B 2
H51C H 0.5772 0.5537 0.0790 0.043 Uiso 0.466(5) 1 calc PR B 2
H51D H 0.5462 0.6171 0.0150 0.043 Uiso 0.466(5) 1 calc PR B 2
C52B C 0.4670(6) 0.6069(6) 0.1047(6) 0.0511(15) Uiso 0.466(5) 1 d PD B 2
H52C H 0.4530 0.5652 0.1442 0.061 Uiso 0.466(5) 1 calc PR B 2
H52D H 0.4155 0.6224 0.0773 0.061 Uiso 0.466(5) 1 calc PR B 2
C53B C 0.5049(3) 0.6836(3) 0.1428(3) 0.0637(14) Uani 0.466(5) 1 d PD B 2
H53D H 0.4650 0.7075 0.1790 0.096 Uiso 0.466(5) 1 calc PR B 2
H53E H 0.5186 0.7247 0.1033 0.096 Uiso 0.466(5) 1 calc PR B 2
H53F H 0.5553 0.6678 0.1704 0.096 Uiso 0.466(5) 1 calc PR B 2

loop_
_atom_site_aniso_label
_atom_site_aniso_U_11
_atom_site_aniso_U_22
_atom_site_aniso_U_33
_atom_site_aniso_U_23
_atom_site_aniso_U_13
_atom_site_aniso_U_12
Mn1 0.0290(2) 0.0264(2) 0.01980(18) -0.00197(19) 0.0011(2) 0.00248(17)
N1 0.054(2) 0.078(3) 0.0228(12) -0.0008(15) -0.0036(14) 0.026(2)
N2 0.0372(16) 0.0398(17) 0.0507(19) -0.0093(17) 0.0031(16) 0.0005(12)
N3 0.0415(17) 0.0351(16) 0.0422(18) -0.0052(15) -0.0036(15) 0.0012(13)
N4 0.0302(15) 0.0402(17) 0.061(2) -0.0051(17) -0.0042(16) 0.0028(13)
N5 0.0340(15) 0.0300(14) 0.0413(18) 0.0079(12) 0.0054(13) 0.0000(12)
N6 0.064(2) 0.053(2) 0.0242(12) -0.0049(14) 0.0055(14) 0.0041(18)
C3 0.0331(16) 0.0287(16) 0.0323(17) 0.0021(15) -0.0028(15) -0.0009(12)
C5 0.0322(18) 0.0291(17) 0.044(2) 0.0012(15) 0.0078(16) -0.0038(14)
N13 0.0379(18) 0.0279(16) 0.120(4) -0.019(2) -0.004(2) 0.0024(13)
N20 0.051(3) 0.051(3) 0.031(3) 0.000 0.000 0.000
C21 0.064(3) 0.058(3) 0.034(2) -0.0071(19) 0.006(2) -0.013(2)
C22 0.078(4) 0.054(3) 0.076(4) 0.008(3) 0.021(3) -0.005(3)
C23 0.070(4) 0.068(4) 0.102(5) -0.008(3) 0.009(3) -0.010(3)
N30 0.040(3) 0.034(3) 0.029(2) 0.000 0.000 0.0064(18)
N50 0.031(2) 0.031(2) 0.026(3) 0.000 0.000 0.000
C53A 0.050(3) 0.075(3) 0.066(3) -0.042(3) 0.011(2) -0.014(2)
C53B 0.050(3) 0.075(3) 0.066(3) -0.042(3) 0.011(2) -0.014(2)

loop_
_atom_type_symbol
_atom_type_description
_atom_type_scat_dispersion_real
_atom_type_scat_dispersion_imag
_atom_type_scat_source
C C 0.0033 0.0016 'International Tables Vol C Tables 4.2.6.8 and 6.1.1.4'
H H 0.0000 0.0000 'International Tables Vol C Tables 4.2.6.8 and 6.1.1.4'
N N 0.0061 0.0033 'International Tables Vol C Tables 4.2.6.8 and 6.1.1.4'
Mn Mn 0.3368 0.7283 'International Tables Vol C Tables 4.2.6.8 and 6.1.1.4'

loop_
_geom_angle_atom_site_label_1
_geom_angle_atom_site_label_2
_geom_angle_atom_site_label_3
_geom_angle
_geom_angle_site_symmetry_1
_geom_angle_site_symmetry_3
_geom_angle_publ_flag
N6 Mn1 N1 177.74(15) . . ?
N6 Mn1 N3 93.81(13) . . ?
N1 Mn1 N3 88.35(14) . . ?
N6 Mn1 N5 89.12(12) . . ?
N1 Mn1 N5 88.72(13) . . ?
N3 Mn1 N5 177.07(13) . . ?
N6 Mn1 N4 91.44(15) . . ?
N1 Mn1 N4 89.15(16) . . ?
N3 Mn1 N4 91.57(12) . . ?
N5 Mn1 N4 88.45(12) . . ?
N6 Mn1 N2 89.83(14) . . ?
N1 Mn1 N2 89.50(16) . . ?
N3 Mn1 N2 90.62(12) . . ?
N5 Mn1 N2 89.29(11) . . ?
N4 Mn1 N2 177.39(13) . . ?
C1A N1 Mn1 174.8(9) . . ?
C1B N1 Mn1 166.9(7) . . ?
C1D N1 Mn1 160.7(15) . . ?
C1C N1 Mn1 151.7(12) . . ?
C2B N2 Mn1 169.7(7) . . ?
C2C N2 Mn1 154.5(10) . . ?
C2A N2 Mn1 175.9(11) . . ?
C3 N3 Mn1 158.6(3) . . ?
C4B N4 Mn1 155.9(12) . . ?
C4C N4 Mn1 160.4(14) . . ?
C4A N4 Mn1 147.7(13) . . ?
C5 N5 Mn1 172.3(3) . . ?
C6A N6 Mn1 155.3(9) . . ?
C6D N6 Mn1 158.7(16) . . ?
C6B N6 Mn1 151.7(7) . . ?
C6C N6 Mn1 153.6(14) . . ?
N3 C3 N13 172.4(4) . . ?
N5 C5 N13 173.3(4) . 5_545 ?
C1A N11A C6A 121.2(11) . 8_455 ?
N1 C1A N11A 170.3(15) . . ?
N6 C6A N11A 170.7(14) . 8_454 ?
C1B N11B C6B 122.4(9) . 8_455 ?
N1 C1B N11B 173.4(13) . . ?
N6 C6B N11B 176.9(13) . 8_454 ?
C6C N11C C1C 122.4(15) 8_455 . ?
N1 C1C N11C 170(2) . . ?
N6 C6C N11C 173(3) . 8_454 ?
C1D N11D C6D 120.1(16) . 8_455 ?
N1 C1D N11D 171(3) . . ?
N6 C6D N11D 163(3) . 8_454 ?
C4A N12A C2A 121.4(14) . 6_565 ?
N2 C2A N12A 176(2) . 6_465 ?
N4 C4A N12A 173(2) . . ?
C4B N12B C2B 121.0(12) . 6_565 ?
N2 C2B N12B 172.4(17) . 6_465 ?
N4 C4B N12B 172(2) . . ?
C2C N12C C4C 120.5(13) 6_565 . ?
N2 C2C N12C 170(2) . 6_465 ?
N4 C4C N12C 170(3) . . ?
C3 N13 C5 122.1(3) . 5 ?
C21 N20 C21 105.8(3) . 2 ?
C21 N20 C21 111.35(18) . 3 ?
C22 C21 N20 115.5(4) . . ?
C22 C21 H21A 108.4 . . ?
N20 C21 H21A 108.4 . . ?
C22 C21 H21B 108.4 . . ?
N20 C21 H21B 108.4 . . ?
H21A C21 H21B 107.5 . . ?
C21 C22 C23 107.7(4) . . ?
C21 C22 H22A 110.2 . . ?
C23 C22 H22A 110.2 . . ?
C21 C22 H22B 110.2 . . ?
C23 C22 H22B 110.2 . . ?
H22A C22 H22B 108.5 . . ?
C22 C23 H23A 109.5 . . ?
C22 C23 H23B 109.5 . . ?
H23A C23 H23B 109.5 . . ?
C22 C23 H23C 109.5 . . ?
H23A C23 H23C 109.5 . . ?
H23B C23 H23C 109.5 . . ?
C34 N30 C31 117.7(5) . . ?
C34 N30 C40 108.8(5) . . ?
C31 N30 C40 106.7(4) . . ?
C34 N30 C37 110.8(5) . . ?
C31 N30 C37 107.4(5) . . ?
C40 N30 C37 104.5(4) . . ?
N30 C31 C32 113.4(6) . . ?
N30 C31 H31A 108.9 . . ?
C32 C31 H31A 108.9 . . ?
N30 C31 H31B 108.9 . . ?
C32 C31 H31B 108.9 . . ?
H31A C31 H31B 107.7 . . ?
C31 C32 C33 107.4(8) . . ?
C31 C32 H32A 110.2 . . ?
C33 C32 H32A 110.2 . . ?
C31 C32 H32B 110.2 . . ?
C33 C32 H32B 110.2 . . ?
H32A C32 H32B 108.5 . . ?
C32 C33 H33A 109.5 . . ?
C32 C33 H33B 109.5 . . ?
H33A C33 H33B 109.5 . . ?
C32 C33 H33C 109.5 . . ?
H33A C33 H33C 109.5 . . ?
H33B C33 H33C 109.5 . . ?
N30 C34 C35 114.4(7) . . ?
N30 C34 H34A 108.7 . . ?
C35 C34 H34A 108.7 . . ?
N30 C34 H34B 108.7 . . ?
C35 C34 H34B 108.7 . . ?
H34A C34 H34B 107.6 . . ?
C36 C35 C34 109.6(8) . . ?
C36 C35 H35A 109.8 . . ?
C34 C35 H35A 109.8 . . ?
C36 C35 H35B 109.8 . . ?
C34 C35 H35B 109.8 . . ?
H35A C35 H35B 108.2 . . ?
C35 C36 H36A 109.5 . . ?
C35 C36 H36B 109.5 . . ?
H36A C36 H36B 109.5 . . ?
C35 C36 H36C 109.5 . . ?
H36A C36 H36C 109.5 . . ?
H36B C36 H36C 109.5 . . ?
C38 C37 N30 116.8(6) . . ?
C38 C37 H37A 108.1 . . ?
N30 C37 H37A 108.1 . . ?
C38 C37 H37B 108.1 . . ?
N30 C37 H37B 108.1 . . ?
H37A C37 H37B 107.3 . . ?
C39 C38 C37 105.4(8) . . ?
C39 C38 H38A 110.7 . . ?
C37 C38 H38A 110.7 . . ?
C39 C38 H38B 110.7 . . ?
C37 C38 H38B 110.7 . . ?
H38A C38 H38B 108.8 . . ?
C38 C39 H39A 109.5 . . ?
C38 C39 H39B 109.5 . . ?
H39A C39 H39B 109.5 . . ?
C38 C39 H39C 109.5 . . ?
H39A C39 H39C 109.5 . . ?
H39B C39 H39C 109.5 . . ?
C41 C40 N30 117.8(6) . . ?
C41 C40 H40A 107.8 . . ?
N30 C40 H40A 107.8 . . ?
C41 C40 H40B 107.8 . . ?
N30 C40 H40B 107.8 . . ?
H40A C40 H40B 107.2 . . ?
C42 C41 C40 110.7(8) . . ?
C42 C41 H41A 109.5 . . ?
C40 C41 H41A 109.5 . . ?
C42 C41 H41B 109.5 . . ?
C40 C41 H41B 109.5 . . ?
H41A C41 H41B 108.1 . . ?
C41 C42 H42A 109.5 . . ?
C41 C42 H42B 109.5 . . ?
H42A C42 H42B 109.5 . . ?
C41 C42 H42C 109.5 . . ?
H42A C42 H42C 109.5 . . ?
H42B C42 H42C 109.5 . . ?
C51B N50 C51B 110.7(6) . 2_665 ?
C51B N50 C51B 108.9(3) . 3_565 ?
C51A N50 C51A 111.9(5) . 2_665 ?
C51A N50 C51A 108.3(3) . 3_565 ?
C52A C51A N50 114.9(6) . . ?
C52A C51A H51A 108.5 . . ?
N50 C51A H51A 108.5 . . ?
C52A C51A H51B 108.5 . . ?
N50 C51A H51B 108.5 . . ?
H51A C51A H51B 107.5 . . ?
C51A C52A C53A 111.6(6) . . ?
C51A C52A H52A 109.3 . . ?
C53A C52A H52A 109.3 . . ?
C51A C52A H52B 109.3 . . ?
C53A C52A H52B 109.3 . . ?
H52A C52A H52B 108.0 . . ?
C52A C53A H53A 109.5 . . ?
C52A C53A H53B 109.5 . . ?
H53A C53A H53B 109.5 . . ?
C52A C53A H53C 109.5 . . ?
H53A C53A H53C 109.5 . . ?
H53B C53A H53C 109.5 . . ?
C52B C51B N50 117.4(7) . . ?
C52B C51B H51C 107.9 . . ?
N50 C51B H51C 107.9 . . ?
C52B C51B H51D 107.9 . . ?
N50 C51B H51D 107.9 . . ?
H51C C51B H51D 107.2 . . ?
C51B C52B H52C 109.9 . . ?
C51B C52B H52D 109.9 . . ?
H52C C52B H52D 108.3 . . ?

loop_
_geom_bond_atom_site_label_1
_geom_bond_atom_site_label_2
_geom_bond_distance
_geom_bond_site_symmetry_2
_geom_bond_publ_flag
Mn1 N6 2.201(2) . ?
Mn1 N1 2.210(3) . ?
Mn1 N3 2.211(3) . ?
Mn1 N5 2.231(3) . ?
Mn1 N4 2.249(3) . ?
Mn1 N2 2.251(3) . ?
N1 C1A 1.163(7) . ?
N1 C1B 1.179(6) . ?
N1 C1D 1.184(8) . ?
N1 C1C 1.197(8) . ?
N2 C2B 1.170(6) . ?
N2 C2C 1.171(8) . ?
N2 C2A 1.171(7) . ?
N3 C3 1.145(4) . ?
N4 C4B 1.146(7) . ?
N4 C4C 1.161(8) . ?
N4 C4A 1.183(7) . ?
N5 C5 1.141(5) . ?
N6 C6A 1.156(7) . ?
N6 C6D 1.169(9) . ?
N6 C6B 1.174(6) . ?
N6 C6C 1.183(8) . ?
C3 N13 1.291(4) . ?
C5 N13 1.314(5) 5_545 ?
N11A C1A 1.299(8) . ?
N11A C6A 1.301(8) 8_455 ?
C6A N11A 1.301(8) 8_454 ?
N11B C1B 1.297(7) . ?
N11B C6B 1.297(7) 8_455 ?
N11C C6C 1.298(9) 8_455 ?
N11C C1C 1.299(9) . ?
N11D C1D 1.299(9) . ?
N11D C6D 1.301(9) 8_455 ?
N12A C4A 1.299(8) . ?
N12A C2A 1.299(8) 6_565 ?
N12B C4B 1.300(7) . ?
N12B C2B 1.302(7) 6_565 ?
N12C C2C 1.300(8) 6_565 ?
N12C C4C 1.301(8) . ?
N13 C5 1.314(5) 5 ?
N20 C21 1.524(4) . ?
C21 C22 1.511(7) . ?
C21 H21A 0.9900 . ?
C21 H21B 0.9900 . ?
C22 C23 1.523(8) . ?
C22 H22A 0.9900 . ?
C22 H22B 0.9900 . ?
C23 H23A 0.9800 . ?
C23 H23B 0.9800 . ?
C23 H23C 0.9800 . ?
N30 C34 1.445(8) . ?
N30 C31 1.490(8) . ?
N30 C40 1.572(8) . ?
N30 C37 1.578(8) . ?
C31 C32 1.496(11) . ?
C31 H31A 0.9900 . ?
C31 H31B 0.9900 . ?
C32 C33 1.622(13) . ?
C32 H32A 0.9900 . ?
C32 H32B 0.9900 . ?
C33 H33A 0.9800 . ?
C33 H33B 0.9800 . ?
C33 H33C 0.9800 . ?
C34 C35 1.529(11) . ?
C34 H34A 0.9900 . ?
C34 H34B 0.9900 . ?
C35 C36 1.503(11) . ?
C35 H35A 0.9900 . ?
C35 H35B 0.9900 . ?
C36 H36A 0.9800 . ?
C36 H36B 0.9800 . ?
C36 H36C 0.9800 . ?
C37 C38 1.518(10) . ?
C37 H37A 0.9900 . ?
C37 H37B 0.9900 . ?
C38 C39 1.502(13) . ?
C38 H38A 0.9900 . ?
C38 H38B 0.9900 . ?
C39 H39A 0.9800 . ?
C39 H39B 0.9800 . ?
C39 H39C 0.9800 . ?
C40 C41 1.539(11) . ?
C40 H40A 0.9900 . ?
C40 H40B 0.9900 . ?
C41 C42 1.487(11) . ?
C41 H41A 0.9900 . ?
C41 H41B 0.9900 . ?
C42 H42A 0.9800 . ?
C42 H42B 0.9800 . ?
C42 H42C 0.9800 . ?
N50 C51B 1.515(8) . ?
N50 C51A 1.526(7) . ?
C51A C52A 1.500(10) . ?
C51A H51A 0.9900 . ?
C51A H51B 0.9900 . ?
C52A C53A 1.514(9) . ?
C52A H52A 0.9900 . ?
C52A H52B 0.9900 . ?
C53A H53A 0.9800 . ?
C53A H53B 0.9800 . ?
C53A H53C 0.9800 . ?
C51B C52B 1.488(11) . ?
C51B H51C 0.9900 . ?
C51B H51D 0.9900 . ?
C52B H52C 0.9900 . ?
C52B H52D 0.9900 . ?

loop_
_geom_torsion_atom_site_label_1
_geom_torsion_atom_site_label_2
_geom_torsion_atom_site_label_3
_geom_torsion_atom_site_label_4
_geom_torsion
_geom_torsion_site_symmetry_1
_geom_torsion_site_symmetry_2
_geom_torsion_site_symmetry_3
_geom_torsion_site_symmetry_4
_geom_torsion_publ_flag
C21 N20 C21 C22 176.5(6) 2 . . . ?
C21 N20 C21 C22 -62.4(6) 4 . . . ?
C21 N20 C21 C22 55.3(5) 3 . . . ?
N20 C21 C22 C23 175.0(4) . . . . ?
C34 N30 C31 C32 51.0(9) . . . . ?
C40 N30 C31 C32 173.5(7) . . . . ?
C37 N30 C31 C32 -74.9(8) . . . . ?
N30 C31 C32 C33 -178.9(8) . . . . ?
C31 N30 C34 C35 57.3(9) . . . . ?
C40 N30 C34 C35 -64.2(8) . . . . ?
C37 N30 C34 C35 -178.5(6) . . . . ?
N30 C34 C35 C36 -176.1(7) . . . . ?
C34 N30 C37 C38 57.2(8) . . . . ?
C31 N30 C37 C38 -172.9(7) . . . . ?
C40 N30 C37 C38 -59.7(8) . . . . ?
N30 C37 C38 C39 174.0(8) . . . . ?
C34 N30 C40 C41 -167.2(8) . . . . ?
C31 N30 C40 C41 64.9(8) . . . . ?
C37 N30 C40 C41 -48.8(8) . . . . ?
N30 C40 C41 C42 -175.2(7) . . . . ?
C51A N50 C51A C52A 51.5(5) 2_665 . . . ?
C51A N50 C51A C52A 170.8(6) 4_655 . . . ?
C51A N50 C51A C52A -67.7(4) 3_565 . . . ?
N50 C51A C52A C53A 166.5(5) . . . . ?
C51B N50 C51B C52B -58.3(7) 2_665 . . . ?
C51B N50 C51B C52B 61.3(5) 4_655 . . . ?
C51B N50 C51B C52B -177.9(8) 3_565 . . . ?
